data_7005545
loop_
_publ_author_name
'Schaub, Thomas'
'D\"oring, Christian'
'Radius, Udo'

_publ_section_title
;
 Efficient nickel mediated carbon-carbon bond cleavage of
 organonitriles.
;
_journal_issue 20
_journal_name_full 'Dalton transactions (Cambridge, England : 2003)'
_journal_page_first 1993
_journal_page_last 2002
_journal_paper_doi 10.1039/b702959d
_journal_year 2007
_chemical_formula_sum 'C27 H41 N5 Ni O2'
_chemical_formula_weight 526.36
_chemical_name_common (iPr2Im)2(CN)(2,4-Dimethoxyphenyl)Ni(ii)
_chemical_name_systematic
;
(iPr2Im)2(CN)(2,4-Dimethoxyphenyl)Ni(II)
;
_space_group_IT_number 14
_symmetry_cell_setting monoclinic
_symmetry_space_group_name_Hall '-P 2ybc'
_symmetry_space_group_name_H-M 'P 1 21/c 1'
_atom_sites_solution_hydrogens geom
_atom_sites_solution_primary direct
_atom_sites_solution_secondary difmap
_audit_creation_method SHELXL-97
_cell_angle_alpha 90.00
_cell_angle_beta 93.117(18)
_cell_angle_gamma 90.00
_cell_formula_units_Z 8
_cell_length_a 15.0661(19)
_cell_length_b 9.8684(12)
_cell_length_c 38.201(6)
_cell_measurement_reflns_used 8000
_cell_measurement_temperature 203(2)
_cell_measurement_theta_max 25.9
_cell_measurement_theta_min 2.15
_cell_volume 5671.3(13)
_computing_cell_refinement 'STOE X-AREA'
_computing_data_collection 'STOE X-AREA'
_computing_data_reduction 'STOE X-RED'
_computing_molecular_graphics 'SHELXL-97 (Sheldrick, 1997)'
_computing_publication_material 'SHELXL-97 (Sheldrick, 1997)'
_computing_structure_refinement 'SHELXL-97 (Sheldrick, 1997)'
_computing_structure_solution 'SHELXS-97 (Sheldrick, 1990)'
_diffrn_ambient_temperature 203(2)
_diffrn_detector_area_resol_mean 6.67
_diffrn_measured_fraction_theta_full 0.918
_diffrn_measured_fraction_theta_max 0.918
_diffrn_measurement_device_type 'STOE IPDS 1'
_diffrn_measurement_method rotation
_diffrn_radiation_monochromator graphite
_diffrn_radiation_source 'fine-focus sealed tube'
_diffrn_radiation_type MoK\a
_diffrn_radiation_wavelength 0.71073
_diffrn_reflns_av_R_equivalents 0.0910
_diffrn_reflns_av_sigmaI/netI 0.0972
_diffrn_reflns_limit_h_max 17
_diffrn_reflns_limit_h_min -17
_diffrn_reflns_limit_k_max 11
_diffrn_reflns_limit_k_min -11
_diffrn_reflns_limit_l_max 32
_diffrn_reflns_limit_l_min -44
_diffrn_reflns_number 22917
_diffrn_reflns_theta_full 24.71
_diffrn_reflns_theta_max 24.71
_diffrn_reflns_theta_min 2.13
_exptl_absorpt_coefficient_mu 0.715
_exptl_absorpt_correction_type none
_exptl_crystal_colour red
_exptl_crystal_density_diffrn 1.233
_exptl_crystal_density_method 'not measured'
_exptl_crystal_description prism
_exptl_crystal_F_000 2256
_exptl_crystal_size_max 0.60
_exptl_crystal_size_mid 0.40
_exptl_crystal_size_min 0.40
_refine_diff_density_max 0.457
_refine_diff_density_min -0.444
_refine_diff_density_rms 0.118
_refine_ls_extinction_method none
_refine_ls_goodness_of_fit_ref 0.951
_refine_ls_hydrogen_treatment constr
_refine_ls_matrix_type full
_refine_ls_number_parameters 651
_refine_ls_number_reflns 9450
_refine_ls_number_restraints 0
_refine_ls_restrained_S_all 0.951
_refine_ls_R_factor_all 0.1014
_refine_ls_R_factor_gt 0.0507
_refine_ls_shift/su_max 0.001
_refine_ls_shift/su_mean 0.000
_refine_ls_structure_factor_coef Fsqd
_refine_ls_weighting_details 'w=1/[\s^2^(Fo^2^)+(0.0636P)^2^+0.0000P] where P=(Fo^2^+2Fc^2^)/3'
_refine_ls_weighting_scheme calc
_refine_ls_wR_factor_gt 0.1081
_refine_ls_wR_factor_ref 0.1308
_reflns_number_gt 5807
_reflns_number_total 9450
_reflns_threshold_expression >2sigma(I)
_cod_data_source_file b702959d.txt
_cod_data_source_block compound_7
_cod_depositor_comments
;
The following automatic conversions were performed:

'_refine_ls_weighting_scheme' value 'calc
w=1/[\s^2^(Fo^2^)+(0.0636P)^2^+0.0000P] where P=(Fo^2^+2Fc^2^)/3' was
changed to 'calc'. New tag '_refine_ls_weighting_details' was
created. The value of the new tag was set to
'w=1/[\s^2^(Fo^2^)+(0.0636P)^2^+0.0000P] where P=(Fo^2^+2Fc^2^)/3'.

Automatic conversion script
Id: cif_fix_values 3143 2015-03-26 13:38:13Z robertas 
;
_cod_original_sg_symbol_H-M P2(1)/c
_cod_database_code 7005545

loop_
_symmetry_equiv_pos_as_xyz
'x, y, z'
'-x, y+1/2, -z+1/2'
'-x, -y, -z'
'x, -y-1/2, z-1/2'

loop_
_atom_site_label
_atom_site_type_symbol
_atom_site_fract_x
_atom_site_fract_y
_atom_site_fract_z
_atom_site_U_iso_or_equiv
_atom_site_adp_type
_atom_site_occupancy
_atom_site_calc_flag
_atom_site_refinement_flags
_atom_site_disorder_assembly
_atom_site_disorder_group
Ni1 Ni 0.25313(3) 0.08588(5) 0.191311(14) 0.02525(14) Uani 1 d . . .
Ni2 Ni 0.23093(3) -0.87350(5) 0.441165(15) 0.02745(14) Uani 1 d . . .
N1 N 0.0737(2) -0.0094(3) 0.16949(10) 0.0303(8) Uani 1 d . . .
N2 N 0.0703(2) 0.1435(3) 0.20898(9) 0.0277(8) Uani 1 d . . .
N3 N 0.4343(2) 0.2056(3) 0.20074(10) 0.0304(8) Uani 1 d . . .
N4 N 0.4314(2) 0.0263(3) 0.16934(10) 0.0296(8) Uani 1 d . . .
N5 N 0.2168(4) 0.2869(5) 0.13194(14) 0.0667(14) Uani 1 d . . .
N6 N 0.0697(2) -1.0193(3) 0.41724(10) 0.0330(8) Uani 1 d . . .
N7 N 0.0411(2) -0.8739(3) 0.45656(10) 0.0326(8) Uani 1 d . . .
N8 N 0.4242(2) -0.9109(3) 0.43957(10) 0.0314(8) Uani 1 d . . .
N9 N 0.3914(2) -0.7037(3) 0.44947(10) 0.0351(9) Uani 1 d . . .
N10 N 0.1928(3) -0.7161(5) 0.37335(13) 0.0551(11) Uani 1 d . . .
C1 C 0.1277(3) 0.0695(4) 0.19076(11) 0.0272(9) Uani 1 d . . .
C2 C -0.0167(3) 0.1149(4) 0.19869(12) 0.0345(10) Uani 1 d . . .
H2 H -0.0676 0.1556 0.2073 0.041 Uiso 1 calc R . .
C3 C -0.0156(3) 0.0187(4) 0.17427(12) 0.0321(10) Uani 1 d . . .
H3A H -0.0651 -0.0223 0.1626 0.039 Uiso 1 calc R . .
C4 C 0.1068(3) -0.1010(4) 0.14272(13) 0.0390(11) Uani 1 d . . .
H4 H 0.1715 -0.1131 0.1478 0.047 Uiso 1 calc R . .
C5 C 0.0936(5) -0.0387(7) 0.10676(16) 0.0731(18) Uani 1 d . . .
H5A H 0.0305 -0.0275 0.1010 0.110 Uiso 1 calc R . .
H5B H 0.1191 -0.0975 0.0896 0.110 Uiso 1 calc R . .
H5C H 0.1226 0.0490 0.1066 0.110 Uiso 1 calc R . .
C6 C 0.0628(4) -0.2396(5) 0.1454(2) 0.0670(18) Uani 1 d . . .
H6A H 0.0756 -0.2766 0.1687 0.101 Uiso 1 calc R . .
H6B H 0.0858 -0.3002 0.1281 0.101 Uiso 1 calc R . .
H6C H -0.0010 -0.2302 0.1412 0.101 Uiso 1 calc R . .
C7 C 0.0997(3) 0.2458(4) 0.23531(12) 0.0341(10) Uani 1 d . . .
H7 H 0.1654 0.2429 0.2375 0.041 Uiso 1 calc R . .
C8 C 0.0732(4) 0.3866(4) 0.22291(17) 0.0628(17) Uani 1 d . . .
H8A H 0.0970 0.4036 0.2002 0.094 Uiso 1 calc R . .
H8B H 0.0967 0.4531 0.2397 0.094 Uiso 1 calc R . .
H8C H 0.0089 0.3935 0.2209 0.094 Uiso 1 calc R . .
C9 C 0.0666(5) 0.2091(6) 0.27050(16) 0.0656(16) Uani 1 d . . .
H9A H 0.0023 0.2166 0.2697 0.098 Uiso 1 calc R . .
H9B H 0.0922 0.2702 0.2882 0.098 Uiso 1 calc R . .
H9C H 0.0838 0.1167 0.2763 0.098 Uiso 1 calc R . .
C10 C 0.3789(3) 0.1051(4) 0.18851(11) 0.0293(9) Uani 1 d . . .
C11 C 0.5183(3) 0.1895(4) 0.18865(13) 0.0366(11) Uani 1 d . . .
H11 H 0.5674 0.2465 0.1935 0.044 Uiso 1 calc R . .
C12 C 0.5170(3) 0.0786(4) 0.16891(12) 0.0350(10) Uani 1 d . . .
H12 H 0.5646 0.0425 0.1570 0.042 Uiso 1 calc R . .
C13 C 0.3971(3) -0.0871(4) 0.14725(12) 0.0331(10) Uani 1 d . . .
H13 H 0.3427 -0.1216 0.1577 0.040 Uiso 1 calc R . .
C14 C 0.4638(4) -0.2025(5) 0.14737(15) 0.0497(13) Uani 1 d . . .
H14A H 0.5167 -0.1730 0.1361 0.075 Uiso 1 calc R . .
H14B H 0.4377 -0.2791 0.1347 0.075 Uiso 1 calc R . .
H14C H 0.4795 -0.2290 0.1714 0.075 Uiso 1 calc R . .
C15 C 0.3708(4) -0.0354(5) 0.11103(14) 0.0476(13) Uani 1 d . . .
H15A H 0.3270 0.0362 0.1127 0.071 Uiso 1 calc R . .
H15B H 0.3455 -0.1089 0.0969 0.071 Uiso 1 calc R . .
H15C H 0.4228 -0.0001 0.1002 0.071 Uiso 1 calc R . .
C16 C 0.4065(3) 0.3232(4) 0.22168(13) 0.0391(11) Uani 1 d . . .
H16 H 0.3461 0.3053 0.2296 0.047 Uiso 1 calc R . .
C17 C 0.4699(4) 0.3381(6) 0.25392(17) 0.0673(17) Uani 1 d . . .
H17A H 0.4678 0.2568 0.2681 0.101 Uiso 1 calc R . .
H17B H 0.4524 0.4156 0.2676 0.101 Uiso 1 calc R . .
H17C H 0.5300 0.3514 0.2466 0.101 Uiso 1 calc R . .
C18 C 0.4029(4) 0.4491(5) 0.19860(18) 0.0645(17) Uani 1 d . . .
H18A H 0.4625 0.4727 0.1924 0.097 Uiso 1 calc R . .
H18B H 0.3777 0.5238 0.2113 0.097 Uiso 1 calc R . .
H18C H 0.3661 0.4311 0.1775 0.097 Uiso 1 calc R . .
C19 C 0.2336(3) 0.2144(4) 0.15518(13) 0.0383(11) Uani 1 d . . .
C20 C 0.2631(3) -0.0507(4) 0.22775(12) 0.0282(9) Uani 1 d . . .
C21 C 0.2774(3) -0.0156(4) 0.26342(12) 0.0298(9) Uani 1 d . . .
C22 C 0.2748(3) -0.1087(4) 0.29069(12) 0.0342(10) Uani 1 d . . .
H22 H 0.2836 -0.0801 0.3141 0.041 Uiso 1 calc R . .
C23 C 0.2591(3) -0.2447(4) 0.28293(13) 0.0347(10) Uani 1 d . . .
C24 C 0.2465(3) -0.2869(4) 0.24903(13) 0.0379(11) Uani 1 d . . .
H24 H 0.2367 -0.3789 0.2438 0.045 Uiso 1 calc R . .
C25 C 0.2486(3) -0.1893(4) 0.22187(13) 0.0360(10) Uani 1 d . . .
H25 H 0.2398 -0.2193 0.1986 0.043 Uiso 1 calc R . .
C26 C 0.2517(3) -0.4698(4) 0.30575(16) 0.0489(13) Uani 1 d . . .
H26A H 0.1981 -0.4901 0.2915 0.073 Uiso 1 calc R . .
H26B H 0.2502 -0.5174 0.3279 0.073 Uiso 1 calc R . .
H26C H 0.3032 -0.4987 0.2936 0.073 Uiso 1 calc R . .
C27 C 0.3065(5) 0.1617(5) 0.30537(15) 0.0611(16) Uani 1 d . . .
H27A H 0.2548 0.1365 0.3180 0.092 Uiso 1 calc R . .
H27B H 0.3145 0.2592 0.3065 0.092 Uiso 1 calc R . .
H27C H 0.3588 0.1174 0.3159 0.092 Uiso 1 calc R . .
C28 C 0.1095(3) -0.9254(4) 0.43897(11) 0.0290(9) Uani 1 d . . .
C29 C -0.0394(3) -0.9349(4) 0.44602(14) 0.0411(11) Uani 1 d . . .
H29 H -0.0955 -0.9161 0.4545 0.049 Uiso 1 calc R . .
C30 C -0.0208(3) -1.0253(5) 0.42149(14) 0.0427(12) Uani 1 d . . .
H30 H -0.0617 -1.0825 0.4093 0.051 Uiso 1 calc R . .
C31 C 0.1187(3) -1.0993(4) 0.39173(13) 0.0402(11) Uani 1 d . . .
H31 H 0.1822 -1.0735 0.3944 0.048 Uiso 1 calc R . .
C32 C 0.1115(4) -1.2508(5) 0.39986(18) 0.0646(16) Uani 1 d . . .
H32A H 0.1293 -1.2667 0.4243 0.097 Uiso 1 calc R . .
H32B H 0.1500 -1.3015 0.3851 0.097 Uiso 1 calc R . .
H32C H 0.0505 -1.2802 0.3953 0.097 Uiso 1 calc R . .
C33 C 0.0853(4) -1.0652(6) 0.35483(15) 0.0611(15) Uani 1 d . . .
H33A H 0.0229 -1.0886 0.3517 0.092 Uiso 1 calc R . .
H33B H 0.1189 -1.1161 0.3383 0.092 Uiso 1 calc R . .
H33C H 0.0928 -0.9690 0.3507 0.092 Uiso 1 calc R . .
C34 C 0.0532(3) -0.7678(4) 0.48390(13) 0.0375(11) Uani 1 d . . .
H34 H 0.1043 -0.7944 0.4998 0.045 Uiso 1 calc R . .
C35 C 0.0752(4) -0.6334(5) 0.46747(16) 0.0578(15) Uani 1 d . . .
H35A H 0.1256 -0.6447 0.4530 0.087 Uiso 1 calc R . .
H35B H 0.0899 -0.5677 0.4858 0.087 Uiso 1 calc R . .
H35C H 0.0243 -0.6017 0.4531 0.087 Uiso 1 calc R . .
C36 C -0.0277(4) -0.7557(5) 0.50559(16) 0.0586(15) Uani 1 d . . .
H36A H -0.0769 -0.7183 0.4913 0.088 Uiso 1 calc R . .
H36B H -0.0141 -0.6964 0.5254 0.088 Uiso 1 calc R . .
H36C H -0.0438 -0.8447 0.5140 0.088 Uiso 1 calc R . .
C37 C 0.3534(3) -0.8278(4) 0.44343(12) 0.0307(9) Uani 1 d . . .
C38 C 0.4833(3) -0.7119(4) 0.44985(13) 0.0381(11) Uani 1 d . . .
H38 H 0.5235 -0.6401 0.4539 0.046 Uiso 1 calc R . .
C39 C 0.5040(3) -0.8405(5) 0.44335(13) 0.0395(11) Uani 1 d . . .
H39 H 0.5613 -0.8766 0.4417 0.047 Uiso 1 calc R . .
C40 C 0.3411(3) -0.5776(4) 0.45248(14) 0.0438(12) Uani 1 d . . .
H40 H 0.2785 -0.6019 0.4560 0.053 Uiso 1 calc R . .
C41 C 0.3762(5) -0.4986(5) 0.48462(19) 0.0692(18) Uani 1 d . . .
H41A H 0.3797 -0.5581 0.5048 0.104 Uiso 1 calc R . .
H41B H 0.3364 -0.4239 0.4889 0.104 Uiso 1 calc R . .
H41C H 0.4349 -0.4635 0.4806 0.104 Uiso 1 calc R . .
C42 C 0.3428(4) -0.4934(5) 0.41931(17) 0.0585(15) Uani 1 d . . .
H42A H 0.4038 -0.4721 0.4146 0.088 Uiso 1 calc R . .
H42B H 0.3099 -0.4101 0.4223 0.088 Uiso 1 calc R . .
H42C H 0.3157 -0.5443 0.3998 0.088 Uiso 1 calc R . .
C43 C 0.4158(3) -1.0553(4) 0.42994(13) 0.0404(11) Uani 1 d . . .
H43 H 0.3538 -1.0837 0.4333 0.048 Uiso 1 calc R . .
C45 C 0.4336(6) -1.0720(6) 0.3917(2) 0.096(3) Uani 1 d . . .
H45A H 0.3947 -1.0123 0.3777 0.144 Uiso 1 calc R . .
H45B H 0.4224 -1.1652 0.3847 0.144 Uiso 1 calc R . .
H45C H 0.4950 -1.0493 0.3881 0.144 Uiso 1 calc R . .
C46 C 0.2096(3) -0.7782(4) 0.39842(14) 0.0377(11) Uani 1 d . . .
C47 C 0.2482(3) -0.9663(4) 0.48575(12) 0.0309(10) Uani 1 d . . .
C48 C 0.2587(3) -0.8953(4) 0.51782(11) 0.0278(9) Uani 1 d . . .
C49 C 0.2654(3) -0.9580(4) 0.55061(12) 0.0322(10) Uani 1 d . . .
H49 H 0.2700 -0.9060 0.5712 0.039 Uiso 1 calc R . .
C50 C 0.2651(3) -1.0987(4) 0.55217(13) 0.0333(10) Uani 1 d . . .
C51 C 0.2576(3) -1.1732(4) 0.52130(13) 0.0359(11) Uani 1 d . . .
H51 H 0.2592 -1.2684 0.5221 0.043 Uiso 1 calc R . .
C52 C 0.2480(3) -1.1071(4) 0.48954(13) 0.0362(10) Uani 1 d . . .
H52 H 0.2407 -1.1601 0.4691 0.043 Uiso 1 calc R . .
C53 C 0.2702(4) -1.0960(5) 0.61466(14) 0.0526(13) Uani 1 d . . .
H53A H 0.3221 -1.0376 0.6164 0.079 Uiso 1 calc R . .
H53B H 0.2719 -1.1577 0.6344 0.079 Uiso 1 calc R . .
H53C H 0.2168 -1.0412 0.6148 0.079 Uiso 1 calc R . .
C54 C 0.2481(5) -0.6792(5) 0.54640(15) 0.0597(16) Uani 1 d . . .
H54A H 0.1981 -0.7149 0.5585 0.090 Uiso 1 calc R . .
H54B H 0.2372 -0.5849 0.5405 0.090 Uiso 1 calc R . .
H54C H 0.3017 -0.6862 0.5616 0.090 Uiso 1 calc R . .
O1 O 0.2939(2) 0.1208(3) 0.26982(8) 0.0390(7) Uani 1 d . . .
O2 O 0.2567(2) -0.3281(3) 0.31200(9) 0.0446(8) Uani 1 d . . .
O3 O 0.2588(2) -0.7550(3) 0.51515(8) 0.0365(7) Uani 1 d . . .
O4 O 0.2702(2) -1.1709(3) 0.58318(10) 0.0475(9) Uani 1 d . . .
C55 C 0.4763(5) -1.1405(6) 0.4534(2) 0.081(2) Uani 1 d . . .
H55A H 0.5375 -1.1243 0.4480 0.121 Uiso 1 calc R . .
H55B H 0.4621 -1.2355 0.4498 0.121 Uiso 1 calc R . .
H55C H 0.4684 -1.1168 0.4777 0.121 Uiso 1 calc R . .

loop_
_atom_site_aniso_label
_atom_site_aniso_U_11
_atom_site_aniso_U_22
_atom_site_aniso_U_33
_atom_site_aniso_U_23
_atom_site_aniso_U_13
_atom_site_aniso_U_12
Ni1 0.0232(3) 0.0292(3) 0.0234(3) -0.0006(2) 0.0016(2) -0.0025(2)
Ni2 0.0212(3) 0.0342(3) 0.0271(3) -0.0041(2) 0.0029(2) -0.0034(2)
N1 0.026(2) 0.0336(17) 0.031(2) -0.0031(15) 0.0027(16) -0.0020(14)
N2 0.0255(19) 0.0302(16) 0.0277(19) -0.0012(14) 0.0035(15) 0.0005(14)
N3 0.027(2) 0.0362(18) 0.027(2) -0.0030(15) 0.0000(16) -0.0043(14)
N4 0.0244(19) 0.0366(17) 0.028(2) -0.0012(15) 0.0007(16) -0.0010(14)
N5 0.085(4) 0.058(3) 0.056(3) 0.022(2) -0.007(3) -0.001(2)
N6 0.024(2) 0.0451(19) 0.031(2) -0.0027(16) 0.0054(16) -0.0059(15)
N7 0.025(2) 0.0425(19) 0.031(2) -0.0025(16) 0.0061(16) -0.0001(15)
N8 0.0228(19) 0.0388(18) 0.033(2) -0.0031(16) 0.0077(16) -0.0021(14)
N9 0.030(2) 0.0362(18) 0.040(2) -0.0058(16) 0.0071(17) -0.0061(15)
N10 0.058(3) 0.072(3) 0.036(3) 0.008(2) 0.006(2) -0.009(2)
C1 0.029(2) 0.0280(19) 0.024(2) 0.0052(17) -0.0017(18) -0.0003(16)
C2 0.022(2) 0.040(2) 0.042(3) 0.000(2) 0.005(2) -0.0001(17)
C3 0.021(2) 0.043(2) 0.032(3) -0.0033(19) 0.0013(19) -0.0061(17)
C4 0.032(3) 0.047(2) 0.038(3) -0.017(2) 0.004(2) -0.0016(19)
C5 0.076(5) 0.101(5) 0.041(4) -0.022(3) -0.007(3) 0.012(4)
C6 0.053(3) 0.053(3) 0.096(5) -0.038(3) 0.017(3) -0.010(3)
C7 0.035(2) 0.031(2) 0.036(3) -0.0057(18) 0.003(2) -0.0002(17)
C8 0.083(4) 0.036(3) 0.066(4) -0.010(2) -0.025(3) 0.005(2)
C9 0.081(4) 0.071(3) 0.046(4) -0.018(3) 0.011(3) -0.021(3)
C10 0.031(2) 0.032(2) 0.025(2) -0.0001(17) 0.0009(18) -0.0034(17)
C11 0.027(2) 0.043(2) 0.040(3) 0.002(2) -0.001(2) -0.0072(18)
C12 0.022(2) 0.050(2) 0.034(3) -0.002(2) 0.0056(19) -0.0022(18)
C13 0.034(3) 0.033(2) 0.032(2) -0.0053(18) 0.0008(19) -0.0012(17)
C14 0.059(3) 0.044(3) 0.046(3) -0.008(2) -0.001(3) 0.011(2)
C15 0.054(3) 0.044(2) 0.043(3) -0.011(2) -0.014(3) 0.010(2)
C16 0.038(3) 0.043(2) 0.036(3) -0.009(2) 0.003(2) -0.0082(19)
C17 0.063(4) 0.086(4) 0.053(4) -0.028(3) -0.001(3) -0.009(3)
C18 0.081(5) 0.035(3) 0.078(5) -0.006(3) 0.011(4) 0.000(2)
C19 0.036(3) 0.039(2) 0.041(3) 0.002(2) 0.004(2) -0.0055(19)
C20 0.020(2) 0.032(2) 0.033(2) 0.0000(17) 0.0064(18) 0.0005(15)
C21 0.028(2) 0.031(2) 0.031(3) -0.0028(18) 0.0036(19) 0.0016(16)
C22 0.033(3) 0.040(2) 0.029(2) 0.0032(19) 0.0055(19) 0.0037(18)
C23 0.028(2) 0.033(2) 0.043(3) 0.011(2) 0.006(2) 0.0014(17)
C24 0.038(3) 0.029(2) 0.047(3) 0.002(2) 0.004(2) -0.0004(18)
C25 0.036(3) 0.036(2) 0.036(3) -0.0025(19) 0.006(2) 0.0003(18)
C26 0.037(3) 0.044(2) 0.066(4) 0.024(3) 0.004(3) 0.002(2)
C27 0.103(5) 0.040(3) 0.039(3) -0.006(2) -0.004(3) -0.003(3)
C28 0.030(2) 0.033(2) 0.024(2) 0.0022(17) 0.0023(18) 0.0016(17)
C29 0.020(2) 0.050(3) 0.053(3) -0.002(2) 0.003(2) -0.0026(18)
C30 0.022(2) 0.053(3) 0.052(3) -0.003(2) -0.004(2) -0.012(2)
C31 0.035(3) 0.049(3) 0.037(3) -0.017(2) 0.004(2) -0.001(2)
C32 0.078(4) 0.050(3) 0.066(4) -0.020(3) 0.001(3) 0.008(3)
C33 0.067(4) 0.079(4) 0.037(3) -0.013(3) 0.006(3) 0.004(3)
C34 0.033(3) 0.041(2) 0.038(3) -0.006(2) -0.006(2) 0.0096(18)
C35 0.066(4) 0.049(3) 0.060(4) -0.013(3) 0.020(3) -0.011(3)
C36 0.075(4) 0.056(3) 0.048(3) -0.007(2) 0.030(3) 0.000(3)
C37 0.029(2) 0.034(2) 0.029(2) -0.0039(17) 0.0025(19) -0.0037(17)
C38 0.026(2) 0.048(3) 0.041(3) -0.010(2) 0.005(2) -0.0152(19)
C39 0.020(2) 0.060(3) 0.039(3) -0.002(2) 0.001(2) -0.0073(19)
C40 0.034(3) 0.043(2) 0.056(3) -0.011(2) 0.013(2) -0.008(2)
C41 0.080(5) 0.050(3) 0.078(5) -0.024(3) 0.012(4) -0.011(3)
C42 0.054(4) 0.051(3) 0.070(4) 0.008(3) 0.000(3) -0.002(2)
C43 0.038(3) 0.040(2) 0.044(3) -0.005(2) 0.011(2) 0.0014(19)
C45 0.159(8) 0.063(4) 0.070(5) -0.023(3) 0.049(5) -0.014(4)
C46 0.031(3) 0.044(2) 0.038(3) -0.006(2) 0.004(2) -0.0084(19)
C47 0.019(2) 0.036(2) 0.039(3) -0.0001(19) 0.0042(19) 0.0005(16)
C48 0.023(2) 0.034(2) 0.026(2) -0.0039(17) 0.0028(17) -0.0008(16)
C49 0.021(2) 0.044(2) 0.031(3) -0.0031(19) 0.0010(19) 0.0025(17)
C50 0.020(2) 0.037(2) 0.044(3) 0.009(2) 0.0075(19) 0.0055(17)
C51 0.030(2) 0.029(2) 0.050(3) -0.001(2) 0.009(2) 0.0060(17)
C52 0.033(3) 0.033(2) 0.043(3) -0.007(2) 0.006(2) 0.0009(17)
C53 0.060(4) 0.059(3) 0.039(3) 0.009(2) 0.004(3) 0.007(3)
C54 0.103(5) 0.037(2) 0.040(3) -0.008(2) 0.011(3) -0.003(3)
O1 0.052(2) 0.0321(15) 0.0320(18) -0.0035(13) -0.0023(15) -0.0003(13)
O2 0.051(2) 0.0372(16) 0.046(2) 0.0158(14) 0.0069(17) 0.0002(14)
O3 0.0458(19) 0.0363(15) 0.0276(18) -0.0056(13) 0.0057(14) -0.0038(13)
O4 0.052(2) 0.0437(17) 0.047(2) 0.0119(15) 0.0002(17) 0.0089(15)
C55 0.067(4) 0.053(3) 0.121(7) 0.021(4) -0.012(4) -0.005(3)

loop_
_atom_type_symbol
_atom_type_description
_atom_type_scat_dispersion_real
_atom_type_scat_dispersion_imag
_atom_type_scat_source
C C 0.0033 0.0016 'International Tables Vol C Tables 4.2.6.8 and 6.1.1.4'
H H 0.0000 0.0000 'International Tables Vol C Tables 4.2.6.8 and 6.1.1.4'
N N 0.0061 0.0033 'International Tables Vol C Tables 4.2.6.8 and 6.1.1.4'
O O 0.0106 0.0060 'International Tables Vol C Tables 4.2.6.8 and 6.1.1.4'
Ni Ni 0.3393 1.1124 'International Tables Vol C Tables 4.2.6.8 and 6.1.1.4'

loop_
_geom_angle_atom_site_label_1
_geom_angle_atom_site_label_2
_geom_angle_atom_site_label_3
_geom_angle
_geom_angle_site_symmetry_1
_geom_angle_site_symmetry_3
_geom_angle_publ_flag
C19 Ni1 C1 86.18(18) . . ?
C19 Ni1 C10 90.47(19) . . ?
C1 Ni1 C10 176.09(18) . . ?
C19 Ni1 C20 175.27(18) . . ?
C1 Ni1 C20 89.24(17) . . ?
C10 Ni1 C20 94.07(17) . . ?
C46 Ni2 C28 88.73(18) . . ?
C46 Ni2 C37 92.31(19) . . ?
C28 Ni2 C37 178.10(17) . . ?
C46 Ni2 C47 177.34(19) . . ?
C28 Ni2 C47 89.69(17) . . ?
C37 Ni2 C47 89.33(18) . . ?
C1 N1 C3 110.9(3) . . ?
C1 N1 C4 123.5(4) . . ?
C3 N1 C4 125.4(3) . . ?
C1 N2 C2 111.5(3) . . ?
C1 N2 C7 122.9(3) . . ?
C2 N2 C7 125.5(3) . . ?
C10 N3 C11 111.0(3) . . ?
C10 N3 C16 124.6(4) . . ?
C11 N3 C16 124.2(3) . . ?
C10 N4 C12 111.3(3) . . ?
C10 N4 C13 123.2(3) . . ?
C12 N4 C13 124.7(4) . . ?
C28 N6 C30 111.2(4) . . ?
C28 N6 C31 123.0(4) . . ?
C30 N6 C31 125.8(4) . . ?
C28 N7 C29 111.5(4) . . ?
C28 N7 C34 123.0(3) . . ?
C29 N7 C34 125.4(4) . . ?
C37 N8 C39 111.5(3) . . ?
C37 N8 C43 123.5(3) . . ?
C39 N8 C43 124.8(4) . . ?
C37 N9 C38 111.0(3) . . ?
C37 N9 C40 124.1(4) . . ?
C38 N9 C40 124.7(3) . . ?
N2 C1 N1 103.8(3) . . ?
N2 C1 Ni1 127.8(3) . . ?
N1 C1 Ni1 128.1(3) . . ?
C3 C2 N2 107.3(4) . . ?
C2 C3 N1 106.4(4) . . ?
N1 C4 C5 110.4(4) . . ?
N1 C4 C6 109.8(4) . . ?
C5 C4 C6 113.0(5) . . ?
N2 C7 C9 110.0(4) . . ?
N2 C7 C8 110.5(4) . . ?
C9 C7 C8 114.0(4) . . ?
N4 C10 N3 103.8(4) . . ?
N4 C10 Ni1 125.7(3) . . ?
N3 C10 Ni1 130.1(3) . . ?
C12 C11 N3 107.4(4) . . ?
C11 C12 N4 106.5(4) . . ?
N4 C13 C15 109.5(3) . . ?
N4 C13 C14 110.8(4) . . ?
C15 C13 C14 113.4(4) . . ?
N3 C16 C18 109.2(4) . . ?
N3 C16 C17 109.1(4) . . ?
C18 C16 C17 113.0(4) . . ?
N5 C19 Ni1 174.9(4) . . ?
C25 C20 C21 114.1(4) . . ?
C25 C20 Ni1 124.0(3) . . ?
C21 C20 Ni1 121.7(3) . . ?
O1 C21 C22 121.4(4) . . ?
O1 C21 C20 115.1(4) . . ?
C22 C21 C20 123.5(4) . . ?
C23 C22 C21 119.3(4) . . ?
C24 C23 O2 124.9(4) . . ?
C24 C23 C22 120.7(4) . . ?
O2 C23 C22 114.5(4) . . ?
C23 C24 C25 118.7(4) . . ?
C20 C25 C24 123.7(4) . . ?
N7 C28 N6 103.6(3) . . ?
N7 C28 Ni2 129.2(3) . . ?
N6 C28 Ni2 127.1(3) . . ?
C30 C29 N7 106.2(4) . . ?
C29 C30 N6 107.5(4) . . ?
N6 C31 C33 110.1(4) . . ?
N6 C31 C32 110.0(4) . . ?
C33 C31 C32 112.5(4) . . ?
N7 C34 C35 110.4(4) . . ?
N7 C34 C36 111.7(4) . . ?
C35 C34 C36 111.1(4) . . ?
N8 C37 N9 103.6(3) . . ?
N8 C37 Ni2 128.2(3) . . ?
N9 C37 Ni2 128.2(3) . . ?
C39 C38 N9 107.3(4) . . ?
C38 C39 N8 106.6(4) . . ?
N9 C40 C42 111.5(4) . . ?
N9 C40 C41 109.8(4) . . ?
C42 C40 C41 111.9(4) . . ?
N8 C43 C55 110.6(4) . . ?
N8 C43 C45 109.3(4) . . ?
C55 C43 C45 112.5(6) . . ?
N10 C46 Ni2 176.0(5) . . ?
C52 C47 C48 113.8(4) . . ?
C52 C47 Ni2 124.0(3) . . ?
C48 C47 Ni2 122.1(3) . . ?
O3 C48 C49 120.5(4) . . ?
O3 C48 C47 115.6(4) . . ?
C49 C48 C47 123.9(4) . . ?
C50 C49 C48 118.7(4) . . ?
O4 C50 C51 116.9(4) . . ?
O4 C50 C49 123.5(4) . . ?
C51 C50 C49 119.5(4) . . ?
C52 C51 C50 119.7(4) . . ?
C51 C52 C47 124.2(4) . . ?
C21 O1 C27 117.2(3) . . ?
C23 O2 C26 117.0(4) . . ?
C48 O3 C54 117.5(3) . . ?
C50 O4 C53 117.2(3) . . ?

loop_
_geom_bond_atom_site_label_1
_geom_bond_atom_site_label_2
_geom_bond_distance
_geom_bond_site_symmetry_2
_geom_bond_publ_flag
Ni1 C19 1.886(5) . ?
Ni1 C1 1.896(4) . ?
Ni1 C10 1.913(4) . ?
Ni1 C20 1.937(4) . ?
Ni2 C46 1.896(5) . ?
Ni2 C28 1.897(4) . ?
Ni2 C37 1.897(4) . ?
Ni2 C47 1.939(5) . ?
N1 C1 1.362(5) . ?
N1 C3 1.395(5) . ?
N1 C4 1.473(6) . ?
N2 C1 1.353(5) . ?
N2 C2 1.378(5) . ?
N2 C7 1.476(5) . ?
N3 C10 1.363(5) . ?
N3 C11 1.379(6) . ?
N3 C16 1.483(6) . ?
N4 C10 1.352(5) . ?
N4 C12 1.390(5) . ?
N4 C13 1.478(5) . ?
N5 C19 1.158(6) . ?
N6 C28 1.362(5) . ?
N6 C30 1.383(6) . ?
N6 C31 1.482(6) . ?
N7 C28 1.359(5) . ?
N7 C29 1.393(6) . ?
N7 C34 1.483(6) . ?
N8 C37 1.360(5) . ?
N8 C39 1.388(5) . ?
N8 C43 1.475(5) . ?
N9 C37 1.366(5) . ?
N9 C38 1.385(6) . ?
N9 C40 1.466(6) . ?
N10 C46 1.154(6) . ?
C2 C3 1.332(6) . ?
C4 C5 1.509(8) . ?
C4 C6 1.526(7) . ?
C7 C9 1.504(8) . ?
C7 C8 1.514(6) . ?
C11 C12 1.329(6) . ?
C13 C15 1.508(7) . ?
C13 C14 1.518(6) . ?
C16 C18 1.523(7) . ?
C16 C17 1.525(7) . ?
C20 C25 1.401(6) . ?
C20 C21 1.411(6) . ?
C21 O1 1.388(5) . ?
C21 C22 1.391(6) . ?
C22 C23 1.391(6) . ?
C23 C24 1.364(7) . ?
C23 O2 1.384(5) . ?
C24 C25 1.417(6) . ?
C26 O2 1.420(6) . ?
C27 O1 1.420(6) . ?
C29 C30 1.334(7) . ?
C31 C33 1.509(7) . ?
C31 C32 1.533(7) . ?
C34 C35 1.511(7) . ?
C34 C36 1.515(7) . ?
C38 C39 1.334(6) . ?
C40 C42 1.516(8) . ?
C40 C41 1.524(8) . ?
C43 C55 1.501(8) . ?
C43 C45 1.508(8) . ?
C47 C52 1.397(6) . ?
C47 C48 1.412(6) . ?
C48 O3 1.389(5) . ?
C48 C49 1.396(6) . ?
C49 C50 1.390(6) . ?
C50 O4 1.381(6) . ?
C50 C51 1.389(7) . ?
C51 C52 1.379(7) . ?
C53 O4 1.412(6) . ?
C54 O3 1.426(6) . ?
